data_7052212
loop_
_publ_author_name
'Fuentealba, Mauricio'
'Hamon, Jean-Ren\'e'
'Carrillo, David'
'Manzur, Carolina'

_publ_section_title
;
 Trinuclear \p-conjugated chromophores formed by a neutral ferrocenyl
 group and a cationic mixed ruthenium sandwich linked through an
 unsymmetrical Schiff-base complex spacer
;
_journal_issue 10
_journal_name_full 'New Journal of Chemistry'
_journal_page_first 1815
_journal_paper_doi 10.1039/b707934f
_journal_volume 31
_journal_year 2007
_chemical_formula_sum 'C36.5 H41 F6 Fe N2 Ni O2 P Ru'
_chemical_formula_weight 900.31
_chemical_name_systematic
;
?
;
_space_group_IT_number 14
_symmetry_cell_setting monoclinic
_symmetry_space_group_name_Hall '-P 2yn'
_symmetry_space_group_name_H-M 'P 1 21/n 1'
_atom_sites_solution_hydrogens geom
_atom_sites_solution_primary direct
_atom_sites_solution_secondary difmap
_audit_creation_method SHELXL-97
_cell_angle_alpha 90.00
_cell_angle_beta 99.925(6)
_cell_angle_gamma 90.00
_cell_formula_units_Z 4
_cell_length_a 17.118(4)
_cell_length_b 11.668(3)
_cell_length_c 18.793(5)
_cell_measurement_reflns_used 895
_cell_measurement_temperature 298(2)
_cell_measurement_theta_max 27.76
_cell_measurement_theta_min 1.77
_cell_volume 3697.4(16)
_computing_cell_refinement 'Bruker SMART'
_computing_data_collection 'Bruker SMART'
_computing_data_reduction 'Bruker SAINT'
_computing_molecular_graphics 'Bruker SHELXTL'
_computing_publication_material 'Bruker SHELXTL'
_computing_structure_refinement 'SHELXL-97 (Sheldrick, 1997)'
_computing_structure_solution 'SHELXS-97 (Sheldrick, 1990)'
_diffrn_ambient_temperature 298(2)
_diffrn_measured_fraction_theta_full 0.999
_diffrn_measured_fraction_theta_max 0.930
_diffrn_measurement_device_type 'CCD area detector'
_diffrn_measurement_method 'phi and omega scans'
_diffrn_radiation_monochromator graphite
_diffrn_radiation_source 'fine-focus sealed tube'
_diffrn_radiation_type MoK\a
_diffrn_radiation_wavelength 0.71073
_diffrn_reflns_av_R_equivalents 0.1736
_diffrn_reflns_av_sigmaI/netI 0.2936
_diffrn_reflns_limit_h_max 21
_diffrn_reflns_limit_h_min -22
_diffrn_reflns_limit_k_max 15
_diffrn_reflns_limit_k_min -15
_diffrn_reflns_limit_l_max 24
_diffrn_reflns_limit_l_min -24
_diffrn_reflns_number 29157
_diffrn_reflns_theta_full 26.00
_diffrn_reflns_theta_max 27.76
_diffrn_reflns_theta_min 1.77
_exptl_absorpt_coefficient_mu 1.403
_exptl_absorpt_correction_T_max 0.914
_exptl_absorpt_correction_T_min 0.566
_exptl_absorpt_correction_type multi-scan
_exptl_absorpt_process_details '(SADABS, Sheldrick, Bruker, 2000)'
_exptl_crystal_colour Red
_exptl_crystal_density_diffrn 1.617
_exptl_crystal_density_meas 0
_exptl_crystal_density_method 'not measured'
_exptl_crystal_description Needle
_exptl_crystal_F_000 1828
_exptl_crystal_size_max 0.399
_exptl_crystal_size_mid 0.073
_exptl_crystal_size_min 0.064
_platon_squeeze_details
;
;
_refine_diff_density_max 0.821
_refine_diff_density_min -0.552
_refine_diff_density_rms 0.130
_refine_ls_extinction_method none
_refine_ls_goodness_of_fit_ref 0.801
_refine_ls_hydrogen_treatment constr
_refine_ls_matrix_type full
_refine_ls_number_parameters 430
_refine_ls_number_reflns 8104
_refine_ls_number_restraints 0
_refine_ls_restrained_S_all 0.801
_refine_ls_R_factor_all 0.2755
_refine_ls_R_factor_gt 0.0844
_refine_ls_shift/su_max 0.000
_refine_ls_shift/su_mean 0.000
_refine_ls_structure_factor_coef Fsqd
_refine_ls_weighting_details 'calc w=1/[\s^2^(Fo^2^)+(0.0973P)^2^+0.0000P] where P=(Fo^2^+2Fc^2^)/3'
_refine_ls_weighting_scheme calc
_refine_ls_wR_factor_gt 0.1926
_refine_ls_wR_factor_ref 0.2538
_reflns_number_gt 2017
_reflns_number_total 8104
_reflns_threshold_expression >2sigma(I)
_cod_data_source_file b707934f.txt
_cod_data_source_block l11niruab1
_cod_depositor_comments
;
The following automatic conversions were performed:
'_symmetry_cell_setting' value 'Monoclinic' changed to 'monoclinic'
according to '/home/saulius/struct/CIF-dictionaries/cif_core.dic'
dictionary named 'cif_core.dic' version 2.4.1 from 2010-06-29.

Automatic conversion script
Id: cif_fix_enum 1527 2010-12-29 10:47:43Z saulius 
;
_cod_original_cell_volume 3697.5(17)
_cod_original_sg_symbol_H-M P2(1)/n
_cod_original_formula_sum 'C36.50 H41 F6 Fe N2 Ni O2 P Ru'
_cod_database_code 7052212

loop_
_symmetry_equiv_pos_as_xyz
'x, y, z'
'-x+1/2, y+1/2, -z+1/2'
'-x, -y, -z'
'x-1/2, -y-1/2, z-1/2'

loop_
_atom_site_label
_atom_site_type_symbol
_atom_site_fract_x
_atom_site_fract_y
_atom_site_fract_z
_atom_site_U_iso_or_equiv
_atom_site_adp_type
_atom_site_occupancy
_atom_site_symmetry_multiplicity
_atom_site_calc_flag
_atom_site_refinement_flags
_atom_site_disorder_assembly
_atom_site_disorder_group
Fe1 Fe 0.82030(12) 0.17757(16) 0.79547(11) 0.0757(7) Uani 1 1 d . . .
Ni1 Ni 0.90927(9) 0.53248(12) 0.96457(9) 0.0582(5) Uani 1 1 d . . .
Ru1 Ru 0.72041(7) 0.55166(9) 1.10972(7) 0.0708(4) Uani 1 1 d . . .
N1 N 0.9511(6) 0.6129(9) 0.8961(6) 0.069(3) Uani 1 1 d . . .
N2 N 0.9002(7) 0.6740(8) 1.0104(7) 0.071(3) Uani 1 1 d . . .
O1 O 0.9136(5) 0.3939(6) 0.9204(5) 0.067(3) Uani 1 1 d . . .
O2 O 0.8678(5) 0.4507(6) 1.0339(5) 0.076(3) Uani 1 1 d . . .
C1 C 0.7343(10) 0.2936(17) 0.7923(15) 0.116(7) Uani 1 1 d . . .
H1 H 0.7425 0.3738 0.8072 0.139 Uiso 1 1 calc R . .
C2 C 0.7211(10) 0.203(2) 0.8383(12) 0.128(7) Uani 1 1 d . . .
H2 H 0.7170 0.2086 0.8896 0.154 Uiso 1 1 calc R . .
C3 C 0.7104(13) 0.1016(19) 0.7925(15) 0.132(10) Uani 1 1 d . . .
H3 H 0.6998 0.0234 0.8071 0.158 Uiso 1 1 calc R . .
C4 C 0.7198(12) 0.1360(18) 0.7282(18) 0.158(13) Uani 1 1 d . . .
H4 H 0.7192 0.0827 0.6879 0.190 Uiso 1 1 calc R . .
C5 C 0.7358(9) 0.252(3) 0.7223(11) 0.142(8) Uani 1 1 d . . .
H5 H 0.7421 0.2953 0.6790 0.171 Uiso 1 1 calc R . .
C6 C 0.9254(7) 0.2476(12) 0.8369(8) 0.066(4) Uani 1 1 d . . .
C7 C 0.9060(9) 0.1635(11) 0.8822(9) 0.096(5) Uani 1 1 d . . .
H7 H 0.9003 0.1724 0.9329 0.116 Uiso 1 1 calc R . .
C8 C 0.9002(10) 0.0584(15) 0.8411(12) 0.119(6) Uani 1 1 d . . .
H8 H 0.8875 -0.0174 0.8585 0.143 Uiso 1 1 calc R . .
C9 C 0.9125(9) 0.0843(15) 0.7711(12) 0.109(6) Uani 1 1 d . . .
H9 H 0.9106 0.0303 0.7309 0.131 Uiso 1 1 calc R . .
C10 C 0.9295(9) 0.2061(12) 0.7695(10) 0.099(5) Uani 1 1 d . . .
H10 H 0.9414 0.2501 0.7282 0.119 Uiso 1 1 calc R . .
C11 C 0.9328(8) 0.3763(11) 0.8604(8) 0.065(4) Uani 1 1 d . . .
C12 C 0.9573(8) 0.4567(13) 0.8155(8) 0.078(4) Uani 1 1 d . . .
H12 H 0.9674 0.4329 0.7708 0.094 Uiso 1 1 calc R . .
C13 C 0.9680(8) 0.5740(13) 0.8341(9) 0.079(4) Uani 1 1 d . . .
C14 C 1.0003(9) 0.6489(13) 0.7817(8) 0.106(6) Uani 1 1 d . . .
H14A H 0.9646 0.7117 0.7680 0.159 Uiso 1 1 calc R . .
H14B H 1.0059 0.6052 0.7396 0.159 Uiso 1 1 calc R . .
H14C H 1.0512 0.6781 0.8038 0.159 Uiso 1 1 calc R . .
C15 C 0.9720(10) 0.7375(11) 0.9172(10) 0.112(6) Uani 1 1 d . . .
H15A H 1.0273 0.7438 0.9395 0.134 Uiso 1 1 calc R . .
H15B H 0.9626 0.7866 0.8750 0.134 Uiso 1 1 calc R . .
C16 C 0.9222(11) 0.7686(10) 0.9665(9) 0.105(6) Uani 1 1 d . . .
H16A H 0.8741 0.8021 0.9398 0.126 Uiso 1 1 calc R . .
H16B H 0.9487 0.8271 0.9986 0.126 Uiso 1 1 calc R . .
C17 C 0.8747(10) 0.6962(14) 1.0673(10) 0.102(5) Uani 1 1 d . . .
H17 H 0.8736 0.7724 1.0817 0.122 Uiso 1 1 calc R . .
C18 C 0.8456(9) 0.6061(12) 1.1137(8) 0.078(4) Uani 1 1 d . . .
C19 C 0.8196(9) 0.6393(15) 1.1758(8) 0.089(5) Uani 1 1 d . . .
H19 H 0.8154 0.7209 1.1869 0.107 Uiso 1 1 calc R . .
C20 C 0.7906(11) 0.556(2) 1.2192(10) 0.121(6) Uani 1 1 d . . .
H20 H 0.7649 0.5818 1.2591 0.145 Uiso 1 1 calc R . .
C21 C 0.7842(11) 0.4434(16) 1.1997(10) 0.112(6) Uani 1 1 d . . .
H21 H 0.7548 0.3898 1.2253 0.135 Uiso 1 1 calc R . .
C22 C 0.8072(8) 0.4114(12) 1.1340(9) 0.081(4) Uani 1 1 d . . .
H22 H 0.7926 0.3350 1.1145 0.097 Uiso 1 1 calc R . .
C23 C 0.8437(8) 0.4878(13) 1.0922(8) 0.074(4) Uani 1 1 d . . .
C24 C 0.6487(9) 0.627(2) 1.0185(10) 0.104(6) Uani 1 1 d . . .
C25 C 0.6215(10) 0.6642(12) 1.0802(11) 0.096(5) Uani 1 1 d . . .
C26 C 0.5973(10) 0.5658(19) 1.1114(10) 0.100(5) Uani 1 1 d . . .
C27 C 0.6071(14) 0.4742(17) 1.0704(18) 0.139(9) Uani 1 1 d . . .
C28 C 0.6393(16) 0.514(2) 1.0100(14) 0.142(11) Uani 1 1 d . . .
C29 C 0.6780(11) 0.716(2) 0.9697(11) 0.205(13) Uani 1 1 d . . .
H29A H 0.6392 0.7257 0.9267 0.308 Uiso 1 1 calc R . .
H29B H 0.7271 0.6909 0.9570 0.308 Uiso 1 1 calc R . .
H29C H 0.6861 0.7880 0.9948 0.308 Uiso 1 1 calc R . .
C30 C 0.6101(13) 0.7947(16) 1.1146(12) 0.197(11) Uani 1 1 d . . .
H30A H 0.6529 0.8435 1.1065 0.295 Uiso 1 1 calc R . .
H30B H 0.6101 0.7884 1.1655 0.295 Uiso 1 1 calc R . .
H30C H 0.5606 0.8270 1.0913 0.295 Uiso 1 1 calc R . .
C31 C 0.5542(12) 0.572(2) 1.1770(13) 0.226(14) Uani 1 1 d . . .
H31A H 0.5046 0.5318 1.1661 0.339 Uiso 1 1 calc R . .
H31B H 0.5443 0.6509 1.1874 0.339 Uiso 1 1 calc R . .
H31C H 0.5867 0.5377 1.2181 0.339 Uiso 1 1 calc R . .
C32 C 0.5837(15) 0.3511(17) 1.0800(19) 0.35(3) Uani 1 1 d . . .
H32A H 0.5957 0.3310 1.1302 0.526 Uiso 1 1 calc R . .
H32B H 0.6125 0.3019 1.0528 0.526 Uiso 1 1 calc R . .
H32C H 0.5278 0.3422 1.0630 0.526 Uiso 1 1 calc R . .
C33 C 0.6624(16) 0.453(3) 0.9464(13) 0.30(2) Uani 1 1 d . . .
H33A H 0.6198 0.4034 0.9250 0.450 Uiso 1 1 calc R . .
H33B H 0.7091 0.4075 0.9622 0.450 Uiso 1 1 calc R . .
H33C H 0.6730 0.5077 0.9114 0.450 Uiso 1 1 calc R . .
P1 P 0.1776(3) 0.9544(4) 0.9044(3) 0.0980(15) Uani 1 1 d . . .
F1 F 0.2604(9) 0.9268(16) 0.8954(10) 0.251(8) Uani 1 1 d . . .
F2 F 0.1480(10) 0.8727(8) 0.8405(6) 0.210(7) Uani 1 1 d . . .
F3 F 0.1798(11) 1.0532(8) 0.8510(7) 0.216(7) Uani 1 1 d . . .
F4 F 0.2117(9) 1.0356(10) 0.9688(7) 0.199(6) Uani 1 1 d . . .
F5 F 0.1854(12) 0.8549(10) 0.9581(7) 0.236(8) Uani 1 1 d . . .
F6 F 0.1006(9) 0.9892(16) 0.9164(11) 0.282(10) Uani 1 1 d . . .

loop_
_atom_site_aniso_label
_atom_site_aniso_U_11
_atom_site_aniso_U_22
_atom_site_aniso_U_33
_atom_site_aniso_U_23
_atom_site_aniso_U_13
_atom_site_aniso_U_12
Fe1 0.0774(15) 0.0618(12) 0.0893(16) -0.0241(11) 0.0184(13) 0.0002(11)
Ni1 0.0628(11) 0.0422(9) 0.0690(12) 0.0025(8) 0.0098(9) -0.0036(8)
Ru1 0.0751(9) 0.0641(7) 0.0756(9) -0.0050(6) 0.0202(7) 0.0065(6)
N1 0.069(8) 0.068(7) 0.073(8) 0.015(6) 0.022(7) -0.006(6)
N2 0.098(10) 0.040(6) 0.075(9) -0.019(6) 0.012(7) -0.011(6)
O1 0.105(7) 0.051(5) 0.053(6) -0.001(4) 0.033(5) -0.022(5)
O2 0.104(7) 0.049(5) 0.082(7) 0.017(5) 0.035(6) 0.012(5)
C1 0.078(13) 0.100(14) 0.17(2) -0.050(15) 0.023(14) 0.006(11)
C2 0.096(15) 0.162(19) 0.142(19) -0.056(17) 0.061(13) -0.015(14)
C3 0.136(18) 0.082(14) 0.20(3) -0.021(16) 0.095(19) -0.035(12)
C4 0.062(14) 0.075(14) 0.32(4) -0.05(2) -0.029(19) -0.021(10)
C5 0.057(12) 0.24(3) 0.113(17) -0.041(19) -0.026(11) -0.016(15)
C6 0.053(9) 0.076(10) 0.070(10) -0.011(8) 0.016(7) -0.006(7)
C7 0.132(14) 0.037(8) 0.120(14) -0.013(9) 0.023(12) 0.017(8)
C8 0.115(15) 0.095(13) 0.142(18) -0.020(14) 0.008(14) 0.039(11)
C9 0.088(13) 0.107(15) 0.137(18) -0.050(13) 0.029(12) 0.015(10)
C10 0.108(13) 0.072(11) 0.130(15) -0.046(10) 0.055(11) 0.002(9)
C11 0.064(10) 0.059(8) 0.069(10) -0.006(8) 0.002(8) -0.001(7)
C12 0.070(10) 0.092(11) 0.075(10) -0.013(10) 0.020(8) 0.007(9)
C13 0.056(10) 0.090(12) 0.086(12) 0.014(10) 0.001(9) -0.015(8)
C14 0.112(13) 0.124(13) 0.091(12) 0.027(10) 0.041(11) -0.041(11)
C15 0.124(15) 0.052(9) 0.174(19) 0.004(10) 0.068(14) -0.025(9)
C16 0.171(18) 0.034(8) 0.119(14) -0.001(9) 0.053(13) -0.025(9)
C17 0.111(14) 0.074(11) 0.114(16) -0.019(11) 0.006(12) 0.000(10)
C18 0.098(12) 0.057(9) 0.081(12) -0.024(9) 0.019(9) 0.004(8)
C19 0.079(11) 0.121(13) 0.063(11) -0.027(10) 0.001(9) 0.019(10)
C20 0.137(17) 0.147(18) 0.090(14) 0.015(14) 0.053(12) 0.006(15)
C21 0.152(17) 0.093(13) 0.105(15) 0.039(12) 0.061(13) 0.011(12)
C22 0.084(11) 0.072(9) 0.092(12) 0.028(9) 0.028(10) -0.001(8)
C23 0.059(10) 0.107(12) 0.055(9) 0.015(9) 0.006(8) 0.024(8)
C24 0.058(11) 0.19(2) 0.057(12) 0.045(14) 0.000(9) 0.007(12)
C25 0.098(13) 0.057(10) 0.126(16) 0.007(11) 0.000(12) 0.009(9)
C26 0.075(12) 0.120(15) 0.108(15) 0.009(13) 0.020(10) -0.013(11)
C27 0.122(18) 0.075(14) 0.20(3) 0.000(16) -0.039(17) -0.035(12)
C28 0.15(2) 0.114(18) 0.14(2) -0.075(17) -0.019(16) 0.079(16)
C29 0.096(15) 0.32(3) 0.18(2) 0.17(2) -0.011(15) -0.005(18)
C30 0.22(3) 0.117(16) 0.23(3) -0.007(16) -0.04(2) 0.017(17)
C31 0.111(17) 0.41(4) 0.18(2) 0.07(3) 0.081(17) 0.05(2)
C32 0.22(3) 0.093(15) 0.64(7) 0.09(2) -0.21(4) -0.108(17)
C33 0.26(3) 0.42(4) 0.17(2) -0.21(3) -0.10(2) 0.18(3)
P1 0.121(4) 0.059(3) 0.122(4) -0.004(3) 0.044(3) -0.014(3)
F1 0.159(13) 0.33(2) 0.280(19) -0.038(17) 0.066(13) 0.067(14)
F2 0.38(2) 0.082(7) 0.140(10) -0.026(7) -0.035(11) -0.031(9)
F3 0.41(2) 0.074(7) 0.178(12) 0.000(7) 0.093(13) -0.057(10)
F4 0.260(16) 0.133(9) 0.190(13) -0.077(9) 0.001(11) -0.031(10)
F5 0.47(3) 0.104(8) 0.163(12) -0.009(8) 0.141(15) 0.010(12)
F6 0.138(12) 0.31(2) 0.42(3) -0.10(2) 0.104(16) 0.028(13)

loop_
_atom_type_symbol
_atom_type_description
_atom_type_scat_dispersion_real
_atom_type_scat_dispersion_imag
_atom_type_scat_source
C C 0.0033 0.0016 'International Tables Vol C Tables 4.2.6.8 and 6.1.1.4'
H H 0.0000 0.0000 'International Tables Vol C Tables 4.2.6.8 and 6.1.1.4'
N N 0.0061 0.0033 'International Tables Vol C Tables 4.2.6.8 and 6.1.1.4'
O O 0.0106 0.0060 'International Tables Vol C Tables 4.2.6.8 and 6.1.1.4'
F F 0.0171 0.0103 'International Tables Vol C Tables 4.2.6.8 and 6.1.1.4'
P P 0.1023 0.0942 'International Tables Vol C Tables 4.2.6.8 and 6.1.1.4'
Ni Ni 0.3393 1.1124 'International Tables Vol C Tables 4.2.6.8 and 6.1.1.4'
Ru Ru -1.2594 0.8363 'International Tables Vol C Tables 4.2.6.8 and 6.1.1.4'
Fe Fe 0.3463 0.8444 'International Tables Vol C Tables 4.2.6.8 and 6.1.1.4'

loop_
_geom_angle_atom_site_label_1
_geom_angle_atom_site_label_2
_geom_angle_atom_site_label_3
_geom_angle
_geom_angle_site_symmetry_1
_geom_angle_site_symmetry_3
_geom_angle_publ_flag
C1 Fe1 C7 120.9(8) . . ?
C1 Fe1 C6 110.1(7) . . ?
C7 Fe1 C6 40.2(5) . . ?
C1 Fe1 C4 66.3(8) . . ?
C7 Fe1 C4 156.8(10) . . ?
C6 Fe1 C4 162.7(10) . . ?
C1 Fe1 C5 41.1(7) . . ?
C7 Fe1 C5 158.5(9) . . ?
C6 Fe1 C5 125.5(9) . . ?
C4 Fe1 C5 40.4(8) . . ?
C1 Fe1 C2 40.9(7) . . ?
C7 Fe1 C2 103.6(8) . . ?
C6 Fe1 C2 122.9(7) . . ?
C4 Fe1 C2 66.4(10) . . ?
C5 Fe1 C2 69.7(9) . . ?
C1 Fe1 C8 156.4(10) . . ?
C7 Fe1 C8 41.9(6) . . ?
C6 Fe1 C8 67.8(7) . . ?
C4 Fe1 C8 122.7(8) . . ?
C5 Fe1 C8 159.2(10) . . ?
C2 Fe1 C8 119.0(10) . . ?
C1 Fe1 C9 162.7(10) . . ?
C7 Fe1 C9 69.6(7) . . ?
C6 Fe1 C9 68.1(6) . . ?
C4 Fe1 C9 110.1(9) . . ?
C5 Fe1 C9 124.9(9) . . ?
C2 Fe1 C9 155.1(10) . . ?
C8 Fe1 C9 40.3(6) . . ?
C1 Fe1 C10 125.8(8) . . ?
C7 Fe1 C10 68.6(7) . . ?
C6 Fe1 C10 39.6(5) . . ?
C4 Fe1 C10 127.5(11) . . ?
C5 Fe1 C10 110.3(8) . . ?
C2 Fe1 C10 159.7(8) . . ?
C8 Fe1 C10 68.6(8) . . ?
C9 Fe1 C10 41.8(6) . . ?
C1 Fe1 C3 68.1(8) . . ?
C7 Fe1 C3 121.4(9) . . ?
C6 Fe1 C3 159.0(9) . . ?
C4 Fe1 C3 37.4(9) . . ?
C5 Fe1 C3 67.9(9) . . ?
C2 Fe1 C3 41.8(7) . . ?
C8 Fe1 C3 105.1(9) . . ?
C9 Fe1 C3 120.1(8) . . ?
C10 Fe1 C3 158.3(8) . . ?
O1 Ni1 N1 94.7(4) . . ?
O1 Ni1 O2 85.1(4) . . ?
N1 Ni1 O2 179.6(4) . . ?
O1 Ni1 N2 177.5(5) . . ?
N1 Ni1 N2 86.9(5) . . ?
O2 Ni1 N2 93.3(5) . . ?
C26 Ru1 C24 62.7(6) . . ?
C26 Ru1 C25 38.0(6) . . ?
C24 Ru1 C25 38.1(6) . . ?
C26 Ru1 C27 36.7(7) . . ?
C24 Ru1 C27 62.3(8) . . ?
C25 Ru1 C27 62.8(7) . . ?
C26 Ru1 C28 62.6(8) . . ?
C24 Ru1 C28 36.2(7) . . ?
C25 Ru1 C28 62.7(6) . . ?
C27 Ru1 C28 38.4(8) . . ?
C26 Ru1 C19 129.4(7) . . ?
C24 Ru1 C19 123.5(8) . . ?
C25 Ru1 C19 111.3(6) . . ?
C27 Ru1 C19 163.9(11) . . ?
C28 Ru1 C19 154.8(12) . . ?
C26 Ru1 C20 111.7(7) . . ?
C24 Ru1 C20 153.5(10) . . ?
C25 Ru1 C20 120.6(8) . . ?
C27 Ru1 C20 130.2(10) . . ?
C28 Ru1 C20 167.3(12) . . ?
C19 Ru1 C20 37.7(6) . . ?
C26 Ru1 C22 133.7(7) . . ?
C24 Ru1 C22 138.7(8) . . ?
C25 Ru1 C22 169.9(6) . . ?
C27 Ru1 C22 107.1(7) . . ?
C28 Ru1 C22 109.6(6) . . ?
C19 Ru1 C22 78.4(6) . . ?
C20 Ru1 C22 65.3(6) . . ?
C26 Ru1 C18 158.8(7) . . ?
C24 Ru1 C18 109.2(6) . . ?
C25 Ru1 C18 123.2(6) . . ?
C27 Ru1 C18 159.7(10) . . ?
C28 Ru1 C18 123.7(10) . . ?
C19 Ru1 C18 36.4(5) . . ?
C20 Ru1 C18 66.0(6) . . ?
C22 Ru1 C18 66.0(5) . . ?
C26 Ru1 C21 113.0(7) . . ?
C24 Ru1 C21 169.8(9) . . ?
C25 Ru1 C21 143.5(8) . . ?
C27 Ru1 C21 108.4(8) . . ?
C28 Ru1 C21 133.8(10) . . ?
C19 Ru1 C21 66.6(7) . . ?
C20 Ru1 C21 35.8(6) . . ?
C22 Ru1 C21 37.0(5) . . ?
C18 Ru1 C21 78.1(6) . . ?
C26 Ru1 C23 163.8(7) . . ?
C24 Ru1 C23 115.7(6) . . ?
C25 Ru1 C23 149.4(7) . . ?
C27 Ru1 C23 127.3(9) . . ?
C28 Ru1 C23 105.9(7) . . ?
C19 Ru1 C23 65.9(5) . . ?
C20 Ru1 C23 77.0(6) . . ?
C22 Ru1 C23 36.1(4) . . ?
C18 Ru1 C23 36.9(5) . . ?
C21 Ru1 C23 65.6(6) . . ?
C13 N1 C15 118.3(12) . . ?
C13 N1 Ni1 127.6(9) . . ?
C15 N1 Ni1 114.0(10) . . ?
C17 N2 C16 119.1(13) . . ?
C17 N2 Ni1 130.0(11) . . ?
C16 N2 Ni1 110.7(9) . . ?
C11 O1 Ni1 126.6(8) . . ?
C23 O2 Ni1 129.2(9) . . ?
C2 C1 C5 110.3(19) . . ?
C2 C1 Fe1 70.7(11) . . ?
C5 C1 Fe1 70.1(11) . . ?
C1 C2 C3 105.3(18) . . ?
C1 C2 Fe1 68.4(10) . . ?
C3 C2 Fe1 70.8(10) . . ?
C4 C3 C2 106(2) . . ?
C4 C3 Fe1 68.8(12) . . ?
C2 C3 Fe1 67.4(11) . . ?
C3 C4 C5 115(3) . . ?
C3 C4 Fe1 73.8(17) . . ?
C5 C4 Fe1 69.9(11) . . ?
C4 C5 C1 103(2) . . ?
C4 C5 Fe1 69.8(14) . . ?
C1 C5 Fe1 68.7(11) . . ?
C10 C6 C7 112.1(13) . . ?
C10 C6 C11 125.8(14) . . ?
C7 C6 C11 121.8(13) . . ?
C10 C6 Fe1 71.5(8) . . ?
C7 C6 Fe1 69.8(9) . . ?
C11 C6 Fe1 121.6(9) . . ?
C6 C7 C8 106.0(15) . . ?
C6 C7 Fe1 70.1(9) . . ?
C8 C7 Fe1 70.2(10) . . ?
C9 C8 C7 108.1(17) . . ?
C9 C8 Fe1 69.9(10) . . ?
C7 C8 Fe1 67.9(9) . . ?
C8 C9 C10 107.1(16) . . ?
C8 C9 Fe1 69.8(10) . . ?
C10 C9 Fe1 69.4(8) . . ?
C6 C10 C9 106.5(16) . . ?
C6 C10 Fe1 68.9(8) . . ?
C9 C10 Fe1 68.9(9) . . ?
O1 C11 C12 126.8(12) . . ?
O1 C11 C6 113.1(12) . . ?
C12 C11 C6 120.1(14) . . ?
C11 C12 C13 123.3(13) . . ?
N1 C13 C12 120.6(13) . . ?
N1 C13 C14 122.7(14) . . ?
C12 C13 C14 116.7(15) . . ?
C16 C15 N1 105.8(12) . . ?
C15 C16 N2 114.8(12) . . ?
N2 C17 C18 123.4(14) . . ?
C19 C18 C23 120.9(15) . . ?
C19 C18 C17 118.9(15) . . ?
C23 C18 C17 120.1(13) . . ?
C19 C18 Ru1 69.9(9) . . ?
C23 C18 Ru1 75.0(9) . . ?
C17 C18 Ru1 126.4(11) . . ?
C18 C19 C20 119.6(16) . . ?
C18 C19 Ru1 73.7(9) . . ?
C20 C19 Ru1 71.9(10) . . ?
C21 C20 C19 121.8(17) . . ?
C21 C20 Ru1 73.8(12) . . ?
C19 C20 Ru1 70.4(9) . . ?
C20 C21 C22 118.1(15) . . ?
C20 C21 Ru1 70.5(10) . . ?
C22 C21 Ru1 70.2(9) . . ?
C23 C22 C21 122.7(14) . . ?
C23 C22 Ru1 76.2(8) . . ?
C21 C22 Ru1 72.8(9) . . ?
O2 C23 C22 119.5(14) . . ?
O2 C23 C18 123.9(14) . . ?
C22 C23 C18 116.3(14) . . ?
O2 C23 Ru1 130.6(9) . . ?
C22 C23 Ru1 67.7(8) . . ?
C18 C23 Ru1 68.2(8) . . ?
C28 C24 C25 110.9(19) . . ?
C28 C24 C29 130(3) . . ?
C25 C24 C29 119(2) . . ?
C28 C24 Ru1 74.2(12) . . ?
C25 C24 Ru1 71.6(9) . . ?
C29 C24 Ru1 124.3(11) . . ?
C26 C25 C24 105.2(15) . . ?
C26 C25 C30 122(2) . . ?
C24 C25 C30 133(2) . . ?
C26 C25 Ru1 70.3(9) . . ?
C24 C25 Ru1 70.3(9) . . ?
C30 C25 Ru1 126.6(12) . . ?
C27 C26 C25 109.9(18) . . ?
C27 C26 C31 128(2) . . ?
C25 C26 C31 121(2) . . ?
C27 C26 Ru1 72.9(12) . . ?
C25 C26 Ru1 71.7(9) . . ?
C31 C26 Ru1 129.0(13) . . ?
C26 C27 C28 107.6(18) . . ?
C26 C27 C32 129(3) . . ?
C28 C27 C32 124(3) . . ?
C26 C27 Ru1 70.4(11) . . ?
C28 C27 Ru1 71.8(13) . . ?
C32 C27 Ru1 126.9(15) . . ?
C24 C28 C27 106.3(18) . . ?
C24 C28 C33 122(3) . . ?
C27 C28 C33 132(3) . . ?
C24 C28 Ru1 69.6(11) . . ?
C27 C28 Ru1 69.9(13) . . ?
C33 C28 Ru1 124.4(15) . . ?
F6 P1 F1 175.2(11) . . ?
F6 P1 F5 95.1(11) . . ?
F1 P1 F5 86.3(10) . . ?
F6 P1 F3 90.9(11) . . ?
F1 P1 F3 87.6(10) . . ?
F5 P1 F3 173.7(11) . . ?
F6 P1 F2 96.3(10) . . ?
F1 P1 F2 88.2(9) . . ?
F5 P1 F2 91.3(7) . . ?
F3 P1 F2 89.8(7) . . ?
F6 P1 F4 86.4(9) . . ?
F1 P1 F4 89.0(9) . . ?
F5 P1 F4 88.4(8) . . ?
F3 P1 F4 90.2(7) . . ?
F2 P1 F4 177.3(10) . . ?

loop_
_geom_bond_atom_site_label_1
_geom_bond_atom_site_label_2
_geom_bond_distance
_geom_bond_site_symmetry_2
_geom_bond_publ_flag
Fe1 C1 1.994(16) . ?
Fe1 C7 2.003(16) . ?
Fe1 C6 2.007(13) . ?
Fe1 C4 2.01(2) . ?
Fe1 C5 2.01(2) . ?
Fe1 C2 2.024(16) . ?
Fe1 C8 2.033(17) . ?
Fe1 C9 2.033(15) . ?
Fe1 C10 2.040(15) . ?
Fe1 C3 2.07(2) . ?
Ni1 O1 1.825(8) . ?
Ni1 N1 1.834(10) . ?
Ni1 O2 1.852(8) . ?
Ni1 N2 1.881(10) . ?
Ru1 C26 2.120(16) . ?
Ru1 C24 2.121(15) . ?
Ru1 C25 2.138(15) . ?
Ru1 C27 2.152(19) . ?
Ru1 C28 2.18(2) . ?
Ru1 C19 2.177(15) . ?
Ru1 C20 2.197(18) . ?
Ru1 C22 2.205(13) . ?
Ru1 C18 2.225(15) . ?
Ru1 C21 2.239(16) . ?
Ru1 C23 2.315(14) . ?
N1 C13 1.328(16) . ?
N1 C15 1.532(16) . ?
N2 C17 1.249(17) . ?
N2 C16 1.466(15) . ?
O1 C11 1.244(14) . ?
O2 C23 1.309(14) . ?
C1 C2 1.40(2) . ?
C1 C5 1.41(2) . ?
C2 C3 1.46(3) . ?
C3 C4 1.31(3) . ?
C4 C5 1.39(3) . ?
C6 C10 1.370(17) . ?
C6 C7 1.377(17) . ?
C6 C11 1.564(17) . ?
C7 C8 1.444(19) . ?
C8 C9 1.40(2) . ?
C9 C10 1.45(2) . ?
C11 C12 1.374(17) . ?
C12 C13 1.416(18) . ?
C13 C14 1.493(17) . ?
C15 C16 1.411(17) . ?
C17 C18 1.50(2) . ?
C18 C19 1.374(17) . ?
C18 C23 1.438(18) . ?
C19 C20 1.41(2) . ?
C20 C21 1.36(2) . ?
C21 C22 1.41(2) . ?
C22 C23 1.404(17) . ?
C24 C28 1.34(3) . ?
C24 C25 1.39(2) . ?
C24 C29 1.53(2) . ?
C25 C26 1.39(2) . ?
C25 C30 1.68(2) . ?
C26 C27 1.34(3) . ?
C26 C31 1.54(2) . ?
C27 C28 1.42(3) . ?
C27 C32 1.51(2) . ?
C28 C33 1.50(3) . ?
P1 F6 1.434(13) . ?
P1 F1 1.491(13) . ?
P1 F5 1.529(13) . ?
P1 F3 1.533(12) . ?
P1 F2 1.549(11) . ?
P1 F4 1.567(11) . ?

loop_
_geom_torsion_atom_site_label_1
_geom_torsion_atom_site_label_2
_geom_torsion_atom_site_label_3
_geom_torsion_atom_site_label_4
_geom_torsion
_geom_torsion_site_symmetry_1
_geom_torsion_site_symmetry_2
_geom_torsion_site_symmetry_3
_geom_torsion_site_symmetry_4
_geom_torsion_publ_flag
O1 Ni1 N1 C13 6.0(12) . . . . ?
O2 Ni1 N1 C13 68(72) . . . . ?
N2 Ni1 N1 C13 -172.1(12) . . . . ?
O1 Ni1 N1 C15 -170.4(10) . . . . ?
O2 Ni1 N1 C15 -108(71) . . . . ?
N2 Ni1 N1 C15 11.4(10) . . . . ?
O1 Ni1 N2 C17 50(11) . . . . ?
N1 Ni1 N2 C17 -179.5(15) . . . . ?
O2 Ni1 N2 C17 0.1(15) . . . . ?
O1 Ni1 N2 C16 -125(10) . . . . ?
N1 Ni1 N2 C16 5.4(11) . . . . ?
O2 Ni1 N2 C16 -175.0(10) . . . . ?
N1 Ni1 O1 C11 -5.8(11) . . . . ?
O2 Ni1 O1 C11 174.6(11) . . . . ?
N2 Ni1 O1 C11 124(10) . . . . ?
O1 Ni1 O2 C23 -178.9(11) . . . . ?
N1 Ni1 O2 C23 119(71) . . . . ?
N2 Ni1 O2 C23 -0.8(11) . . . . ?
C7 Fe1 C1 C2 -74.3(14) . . . . ?
C6 Fe1 C1 C2 -117.4(12) . . . . ?
C4 Fe1 C1 C2 80.8(15) . . . . ?
C5 Fe1 C1 C2 121.2(18) . . . . ?
C8 Fe1 C1 C2 -37(2) . . . . ?
C9 Fe1 C1 C2 162(2) . . . . ?
C10 Fe1 C1 C2 -159.0(11) . . . . ?
C3 Fe1 C1 C2 40.2(12) . . . . ?
C7 Fe1 C1 C5 164.5(13) . . . . ?
C6 Fe1 C1 C5 121.4(14) . . . . ?
C4 Fe1 C1 C5 -40.4(14) . . . . ?
C2 Fe1 C1 C5 -121.2(18) . . . . ?
C8 Fe1 C1 C5 -158.3(19) . . . . ?
C9 Fe1 C1 C5 41(3) . . . . ?
C10 Fe1 C1 C5 79.8(15) . . . . ?
C3 Fe1 C1 C5 -81.0(14) . . . . ?
C5 C1 C2 C3 -3(2) . . . . ?
Fe1 C1 C2 C3 -61.7(14) . . . . ?
C5 C1 C2 Fe1 59.1(13) . . . . ?
C7 Fe1 C2 C1 121.8(12) . . . . ?
C6 Fe1 C2 C1 83.0(14) . . . . ?
C4 Fe1 C2 C1 -80.4(13) . . . . ?
C5 Fe1 C2 C1 -36.8(12) . . . . ?
C8 Fe1 C2 C1 164.0(12) . . . . ?
C9 Fe1 C2 C1 -167.4(17) . . . . ?
C10 Fe1 C2 C1 57(3) . . . . ?
C3 Fe1 C2 C1 -116.0(19) . . . . ?
C1 Fe1 C2 C3 116.0(19) . . . . ?
C7 Fe1 C2 C3 -122.2(15) . . . . ?
C6 Fe1 C2 C3 -161.0(13) . . . . ?
C4 Fe1 C2 C3 35.6(13) . . . . ?
C5 Fe1 C2 C3 79.1(14) . . . . ?
C8 Fe1 C2 C3 -80.0(16) . . . . ?
C9 Fe1 C2 C3 -51(3) . . . . ?
C10 Fe1 C2 C3 173(2) . . . . ?
C1 C2 C3 C4 2(3) . . . . ?
Fe1 C2 C3 C4 -58.4(18) . . . . ?
C1 C2 C3 Fe1 60.1(13) . . . . ?
C1 Fe1 C3 C4 79.1(16) . . . . ?
C7 Fe1 C3 C4 -167.1(13) . . . . ?
C6 Fe1 C3 C4 168.2(16) . . . . ?
C5 Fe1 C3 C4 34.6(16) . . . . ?
C2 Fe1 C3 C4 118(2) . . . . ?
C8 Fe1 C3 C4 -124.7(16) . . . . ?
C9 Fe1 C3 C4 -83.9(18) . . . . ?
C10 Fe1 C3 C4 -55(3) . . . . ?
C1 Fe1 C3 C2 -39.4(13) . . . . ?
C7 Fe1 C3 C2 74.4(16) . . . . ?
C6 Fe1 C3 C2 50(3) . . . . ?
C4 Fe1 C3 C2 -118(2) . . . . ?
C5 Fe1 C3 C2 -83.9(14) . . . . ?
C8 Fe1 C3 C2 116.8(15) . . . . ?
C9 Fe1 C3 C2 157.6(14) . . . . ?
C10 Fe1 C3 C2 -173(2) . . . . ?
C2 C3 C4 C5 0(3) . . . . ?
Fe1 C3 C4 C5 -57.6(18) . . . . ?
C2 C3 C4 Fe1 57.5(16) . . . . ?
C1 Fe1 C4 C3 -84.5(18) . . . . ?
C7 Fe1 C4 C3 29(3) . . . . ?
C6 Fe1 C4 C3 -165.8(19) . . . . ?
C5 Fe1 C4 C3 -126(3) . . . . ?
C2 Fe1 C4 C3 -39.7(16) . . . . ?
C8 Fe1 C4 C3 71(2) . . . . ?
C9 Fe1 C4 C3 113.7(17) . . . . ?
C10 Fe1 C4 C3 157.6(14) . . . . ?
C1 Fe1 C4 C5 41.1(14) . . . . ?
C7 Fe1 C4 C5 154.5(16) . . . . ?
C6 Fe1 C4 C5 -40(4) . . . . ?
C2 Fe1 C4 C5 86.0(15) . . . . ?
C8 Fe1 C4 C5 -163.7(14) . . . . ?
C9 Fe1 C4 C5 -120.6(16) . . . . ?
C10 Fe1 C4 C5 -76.8(17) . . . . ?
C3 Fe1 C4 C5 126(3) . . . . ?
C3 C4 C5 C1 -1(3) . . . . ?
Fe1 C4 C5 C1 -61.2(12) . . . . ?
C3 C4 C5 Fe1 60(2) . . . . ?
C2 C1 C5 C4 2(2) . . . . ?
Fe1 C1 C5 C4 61.9(13) . . . . ?
C2 C1 C5 Fe1 -59.4(14) . . . . ?
C1 Fe1 C5 C4 -114(2) . . . . ?
C7 Fe1 C5 C4 -152(2) . . . . ?
C6 Fe1 C5 C4 166.4(16) . . . . ?
C2 Fe1 C5 C4 -77.1(17) . . . . ?
C8 Fe1 C5 C4 42(3) . . . . ?
C9 Fe1 C5 C4 80.0(19) . . . . ?
C10 Fe1 C5 C4 124.6(17) . . . . ?
C3 Fe1 C5 C4 -32.1(17) . . . . ?
C7 Fe1 C5 C1 -39(3) . . . . ?
C6 Fe1 C5 C1 -79.9(15) . . . . ?
C4 Fe1 C5 C1 114(2) . . . . ?
C2 Fe1 C5 C1 36.6(11) . . . . ?
C8 Fe1 C5 C1 155(2) . . . . ?
C9 Fe1 C5 C1 -166.3(12) . . . . ?
C10 Fe1 C5 C1 -121.7(13) . . . . ?
C3 Fe1 C5 C1 81.6(13) . . . . ?
C1 Fe1 C6 C10 -122.4(12) . . . . ?
C7 Fe1 C6 C10 123.1(13) . . . . ?
C4 Fe1 C6 C10 -48(3) . . . . ?
C5 Fe1 C6 C10 -78.8(13) . . . . ?
C2 Fe1 C6 C10 -166.1(12) . . . . ?
C8 Fe1 C6 C10 82.8(11) . . . . ?
C9 Fe1 C6 C10 39.2(10) . . . . ?
C3 Fe1 C6 C10 157(2) . . . . ?
C1 Fe1 C6 C7 114.5(11) . . . . ?
C4 Fe1 C6 C7 -171(2) . . . . ?
C5 Fe1 C6 C7 158.1(11) . . . . ?
C2 Fe1 C6 C7 70.7(13) . . . . ?
C8 Fe1 C6 C7 -40.3(9) . . . . ?
C9 Fe1 C6 C7 -83.9(10) . . . . ?
C10 Fe1 C6 C7 -123.1(13) . . . . ?
C3 Fe1 C6 C7 33(2) . . . . ?
C1 Fe1 C6 C11 -1.1(15) . . . . ?
C7 Fe1 C6 C11 -115.6(15) . . . . ?
C4 Fe1 C6 C11 73(3) . . . . ?
C5 Fe1 C6 C11 42.5(16) . . . . ?
C2 Fe1 C6 C11 -44.9(16) . . . . ?
C8 Fe1 C6 C11 -155.9(14) . . . . ?
C9 Fe1 C6 C11 160.5(14) . . . . ?
C10 Fe1 C6 C11 121.3(16) . . . . ?
C3 Fe1 C6 C11 -82(2) . . . . ?
C10 C6 C7 C8 2.3(18) . . . . ?
C11 C6 C7 C8 176.7(12) . . . . ?
Fe1 C6 C7 C8 61.3(11) . . . . ?
C10 C6 C7 Fe1 -59.0(11) . . . . ?
C11 C6 C7 Fe1 115.4(12) . . . . ?
C1 Fe1 C7 C6 -84.9(12) . . . . ?
C4 Fe1 C7 C6 173(2) . . . . ?
C5 Fe1 C7 C6 -56(2) . . . . ?
C2 Fe1 C7 C6 -125.3(11) . . . . ?
C8 Fe1 C7 C6 116.3(14) . . . . ?
C9 Fe1 C7 C6 79.8(9) . . . . ?
C10 Fe1 C7 C6 34.9(8) . . . . ?
C3 Fe1 C7 C6 -166.6(10) . . . . ?
C1 Fe1 C7 C8 158.8(13) . . . . ?
C6 Fe1 C7 C8 -116.3(15) . . . . ?
C4 Fe1 C7 C8 57(3) . . . . ?
C5 Fe1 C7 C8 -173(2) . . . . ?
C2 Fe1 C7 C8 118.4(13) . . . . ?
C9 Fe1 C7 C8 -36.5(11) . . . . ?
C10 Fe1 C7 C8 -81.4(11) . . . . ?
C3 Fe1 C7 C8 77.1(14) . . . . ?
C6 C7 C8 C9 -2.9(19) . . . . ?
Fe1 C7 C8 C9 58.4(13) . . . . ?
C6 C7 C8 Fe1 -61.3(11) . . . . ?
C1 Fe1 C8 C9 -171.3(16) . . . . ?
C7 Fe1 C8 C9 -120.4(17) . . . . ?
C6 Fe1 C8 C9 -81.8(11) . . . . ?
C4 Fe1 C8 C9 82.7(17) . . . . ?
C5 Fe1 C8 C9 52(3) . . . . ?
C2 Fe1 C8 C9 161.9(11) . . . . ?
C10 Fe1 C8 C9 -39.0(11) . . . . ?
C3 Fe1 C8 C9 119.0(13) . . . . ?
C1 Fe1 C8 C7 -51(2) . . . . ?
C6 Fe1 C8 C7 38.6(9) . . . . ?
C4 Fe1 C8 C7 -156.9(14) . . . . ?
C5 Fe1 C8 C7 172(2) . . . . ?
C2 Fe1 C8 C7 -77.7(13) . . . . ?
C9 Fe1 C8 C7 120.4(17) . . . . ?
C10 Fe1 C8 C7 81.4(11) . . . . ?
C3 Fe1 C8 C7 -120.5(12) . . . . ?
C7 C8 C9 C10 2(2) . . . . ?
Fe1 C8 C9 C10 59.6(12) . . . . ?
C7 C8 C9 Fe1 -57.2(12) . . . . ?
C1 Fe1 C9 C8 168(2) . . . . ?
C7 Fe1 C9 C8 37.9(11) . . . . ?
C6 Fe1 C9 C8 81.1(12) . . . . ?
C4 Fe1 C9 C8 -117.3(14) . . . . ?
C5 Fe1 C9 C8 -160.1(13) . . . . ?
C2 Fe1 C9 C8 -40(2) . . . . ?
C10 Fe1 C9 C8 118.3(16) . . . . ?
C3 Fe1 C9 C8 -77.4(15) . . . . ?
C1 Fe1 C9 C10 50(3) . . . . ?
C7 Fe1 C9 C10 -80.4(11) . . . . ?
C6 Fe1 C9 C10 -37.2(10) . . . . ?
C4 Fe1 C9 C10 124.4(14) . . . . ?
C5 Fe1 C9 C10 81.6(14) . . . . ?
C2 Fe1 C9 C10 -158.6(17) . . . . ?
C8 Fe1 C9 C10 -118.3(16) . . . . ?
C3 Fe1 C9 C10 164.3(12) . . . . ?
C7 C6 C10 C9 -0.9(18) . . . . ?
C11 C6 C10 C9 -175.0(13) . . . . ?
Fe1 C6 C10 C9 -58.9(11) . . . . ?
C7 C6 C10 Fe1 58.0(11) . . . . ?
C11 C6 C10 Fe1 -116.1(13) . . . . ?
C8 C9 C10 C6 -1.0(19) . . . . ?
Fe1 C9 C10 C6 58.9(10) . . . . ?
C8 C9 C10 Fe1 -59.9(12) . . . . ?
C1 Fe1 C10 C6 78.0(14) . . . . ?
C7 Fe1 C10 C6 -35.4(8) . . . . ?
C4 Fe1 C10 C6 163.8(11) . . . . ?
C5 Fe1 C10 C6 121.6(12) . . . . ?
C2 Fe1 C10 C6 35(3) . . . . ?
C8 Fe1 C10 C6 -80.6(10) . . . . ?
C9 Fe1 C10 C6 -118.3(15) . . . . ?
C3 Fe1 C10 C6 -157(2) . . . . ?
C1 Fe1 C10 C9 -163.7(13) . . . . ?
C7 Fe1 C10 C9 82.9(11) . . . . ?
C6 Fe1 C10 C9 118.3(15) . . . . ?
C4 Fe1 C10 C9 -77.8(15) . . . . ?
C5 Fe1 C10 C9 -120.1(14) . . . . ?
C2 Fe1 C10 C9 154(2) . . . . ?
C8 Fe1 C10 C9 37.7(11) . . . . ?
C3 Fe1 C10 C9 -39(3) . . . . ?
Ni1 O1 C11 C12 2(2) . . . . ?
Ni1 O1 C11 C6 -176.7(8) . . . . ?
C10 C6 C11 O1 168.4(13) . . . . ?
C7 C6 C11 O1 -5.1(19) . . . . ?
Fe1 C6 C11 O1 79.3(14) . . . . ?
C10 C6 C11 C12 -11(2) . . . . ?
C7 C6 C11 C12 175.8(13) . . . . ?
Fe1 C6 C11 C12 -99.8(14) . . . . ?
O1 C11 C12 C13 3(2) . . . . ?
C6 C11 C12 C13 -177.8(12) . . . . ?
C15 N1 C13 C12 173.6(13) . . . . ?
Ni1 N1 C13 C12 -3(2) . . . . ?
C15 N1 C13 C14 -5(2) . . . . ?
Ni1 N1 C13 C14 178.5(10) . . . . ?
C11 C12 C13 N1 -3(2) . . . . ?
C11 C12 C13 C14 175.8(13) . . . . ?
C13 N1 C15 C16 157.6(14) . . . . ?
Ni1 N1 C15 C16 -25.6(17) . . . . ?
N1 C15 C16 N2 30(2) . . . . ?
C17 N2 C16 C15 161.3(16) . . . . ?
Ni1 N2 C16 C15 -23.0(19) . . . . ?
C16 N2 C17 C18 176.0(14) . . . . ?
Ni1 N2 C17 C18 1(2) . . . . ?
N2 C17 C18 C19 179.3(15) . . . . ?
N2 C17 C18 C23 -2(2) . . . . ?
N2 C17 C18 Ru1 -95.3(18) . . . . ?
C26 Ru1 C18 C19 57(2) . . . . ?
C24 Ru1 C18 C19 120.8(13) . . . . ?
C25 Ru1 C18 C19 81.0(12) . . . . ?
C27 Ru1 C18 C19 -177.8(18) . . . . ?
C28 Ru1 C18 C19 158.2(11) . . . . ?
C20 Ru1 C18 C19 -31.1(10) . . . . ?
C22 Ru1 C18 C19 -103.5(11) . . . . ?
C21 Ru1 C18 C19 -66.6(11) . . . . ?
C23 Ru1 C18 C19 -131.6(14) . . . . ?
C26 Ru1 C18 C23 -171.1(15) . . . . ?
C24 Ru1 C18 C23 -107.5(11) . . . . ?
C25 Ru1 C18 C23 -147.4(10) . . . . ?
C27 Ru1 C18 C23 -46(2) . . . . ?
C28 Ru1 C18 C23 -70.1(12) . . . . ?
C19 Ru1 C18 C23 131.6(14) . . . . ?
C20 Ru1 C18 C23 100.6(10) . . . . ?
C22 Ru1 C18 C23 28.2(8) . . . . ?
C21 Ru1 C18 C23 65.0(9) . . . . ?
C26 Ru1 C18 C17 -54(2) . . . . ?
C24 Ru1 C18 C17 9.0(16) . . . . ?
C25 Ru1 C18 C17 -30.8(16) . . . . ?
C27 Ru1 C18 C17 70(2) . . . . ?
C28 Ru1 C18 C17 46.5(16) . . . . ?
C19 Ru1 C18 C17 -111.8(17) . . . . ?
C20 Ru1 C18 C17 -142.8(15) . . . . ?
C22 Ru1 C18 C17 144.8(14) . . . . ?
C21 Ru1 C18 C17 -178.4(14) . . . . ?
C23 Ru1 C18 C17 116.6(16) . . . . ?
C23 C18 C19 C20 0(2) . . . . ?
C17 C18 C19 C20 178.7(15) . . . . ?
Ru1 C18 C19 C20 57.4(14) . . . . ?
C23 C18 C19 Ru1 -57.3(13) . . . . ?
C17 C18 C19 Ru1 121.3(14) . . . . ?
C26 Ru1 C19 C18 -156.8(10) . . . . ?
C24 Ru1 C19 C18 -76.5(12) . . . . ?
C25 Ru1 C19 C18 -117.5(11) . . . . ?
C27 Ru1 C19 C18 177(2) . . . . ?
C28 Ru1 C19 C18 -46.4(18) . . . . ?
C20 Ru1 C19 C18 129.6(15) . . . . ?
C22 Ru1 C19 C18 65.1(9) . . . . ?
C21 Ru1 C19 C18 102.0(11) . . . . ?
C23 Ru1 C19 C18 29.4(9) . . . . ?
C26 Ru1 C19 C20 73.7(13) . . . . ?
C24 Ru1 C19 C20 153.9(12) . . . . ?
C25 Ru1 C19 C20 112.9(12) . . . . ?
C27 Ru1 C19 C20 48(3) . . . . ?
C28 Ru1 C19 C20 -176.0(14) . . . . ?
C22 Ru1 C19 C20 -64.4(10) . . . . ?
C18 Ru1 C19 C20 -129.6(15) . . . . ?
C21 Ru1 C19 C20 -27.6(10) . . . . ?
C23 Ru1 C19 C20 -100.2(11) . . . . ?
C18 C19 C20 C21 -3(3) . . . . ?
Ru1 C19 C20 C21 55.2(18) . . . . ?
C18 C19 C20 Ru1 -58.3(13) . . . . ?
C26 Ru1 C20 C21 99.6(12) . . . . ?
C24 Ru1 C20 C21 171.5(13) . . . . ?
C25 Ru1 C20 C21 140.9(11) . . . . ?
C27 Ru1 C20 C21 62.2(16) . . . . ?
C28 Ru1 C20 C21 39(4) . . . . ?
C19 Ru1 C20 C21 -133.4(16) . . . . ?
C22 Ru1 C20 C21 -29.9(10) . . . . ?
C18 Ru1 C20 C21 -103.3(12) . . . . ?
C23 Ru1 C20 C21 -66.1(11) . . . . ?
C26 Ru1 C20 C19 -127.1(11) . . . . ?
C24 Ru1 C20 C19 -55.2(18) . . . . ?
C25 Ru1 C20 C19 -85.7(11) . . . . ?
C27 Ru1 C20 C19 -164.5(12) . . . . ?
C28 Ru1 C20 C19 172(3) . . . . ?
C22 Ru1 C20 C19 103.5(10) . . . . ?
C18 Ru1 C20 C19 30.0(9) . . . . ?
C21 Ru1 C20 C19 133.4(16) . . . . ?
C23 Ru1 C20 C19 67.2(10) . . . . ?
C19 C20 C21 C22 0(3) . . . . ?
Ru1 C20 C21 C22 53.5(16) . . . . ?
C19 C20 C21 Ru1 -53.7(16) . . . . ?
C26 Ru1 C21 C20 -95.6(13) . . . . ?
C24 Ru1 C21 C20 -158(4) . . . . ?
C25 Ru1 C21 C20 -65.8(16) . . . . ?
C27 Ru1 C21 C20 -134.6(14) . . . . ?
C28 Ru1 C21 C20 -169.0(14) . . . . ?
C19 Ru1 C21 C20 29.0(10) . . . . ?
C22 Ru1 C21 C20 131.1(16) . . . . ?
C18 Ru1 C21 C20 65.3(11) . . . . ?
C23 Ru1 C21 C20 102.0(12) . . . . ?
C26 Ru1 C21 C22 133.3(10) . . . . ?
C24 Ru1 C21 C22 71(4) . . . . ?
C25 Ru1 C21 C22 163.1(10) . . . . ?
C27 Ru1 C21 C22 94.2(14) . . . . ?
C28 Ru1 C21 C22 59.9(16) . . . . ?
C19 Ru1 C21 C22 -102.1(10) . . . . ?
C20 Ru1 C21 C22 -131.1(16) . . . . ?
C18 Ru1 C21 C22 -65.8(9) . . . . ?
C23 Ru1 C21 C22 -29.1(9) . . . . ?
C20 C21 C22 C23 7(3) . . . . ?
Ru1 C21 C22 C23 60.3(13) . . . . ?
C20 C21 C22 Ru1 -53.6(16) . . . . ?
C26 Ru1 C22 C23 160.8(10) . . . . ?
C24 Ru1 C22 C23 63.6(13) . . . . ?
C25 Ru1 C22 C23 129(4) . . . . ?
C27 Ru1 C22 C23 130.8(13) . . . . ?
C28 Ru1 C22 C23 90.4(14) . . . . ?
C19 Ru1 C22 C23 -64.8(10) . . . . ?
C20 Ru1 C22 C23 -102.2(10) . . . . ?
C18 Ru1 C22 C23 -28.7(9) . . . . ?
C21 Ru1 C22 C23 -131.2(14) . . . . ?
C26 Ru1 C22 C21 -68.1(13) . . . . ?
C24 Ru1 C22 C21 -165.3(12) . . . . ?
C25 Ru1 C22 C21 -99(4) . . . . ?
C27 Ru1 C22 C21 -98.1(14) . . . . ?
C28 Ru1 C22 C21 -138.5(14) . . . . ?
C19 Ru1 C22 C21 66.4(10) . . . . ?
C20 Ru1 C22 C21 29.0(10) . . . . ?
C18 Ru1 C22 C21 102.4(11) . . . . ?
C23 Ru1 C22 C21 131.2(14) . . . . ?
Ni1 O2 C23 C22 174.1(9) . . . . ?
Ni1 O2 C23 C18 0.0(19) . . . . ?
Ni1 O2 C23 Ru1 89.2(15) . . . . ?
C21 C22 C23 O2 176.1(14) . . . . ?
Ru1 C22 C23 O2 -125.2(11) . . . . ?
C21 C22 C23 C18 -9(2) . . . . ?
Ru1 C22 C23 C18 49.3(12) . . . . ?
C21 C22 C23 Ru1 -58.7(14) . . . . ?
C19 C18 C23 O2 -179.9(13) . . . . ?
C17 C18 C23 O2 2(2) . . . . ?
Ru1 C18 C23 O2 125.1(13) . . . . ?
C19 C18 C23 C22 6(2) . . . . ?
C17 C18 C23 C22 -172.7(13) . . . . ?
Ru1 C18 C23 C22 -49.1(11) . . . . ?
C19 C18 C23 Ru1 54.9(13) . . . . ?
C17 C18 C23 Ru1 -123.6(14) . . . . ?
C26 Ru1 C23 O2 52(3) . . . . ?
C24 Ru1 C23 O2 -28.6(17) . . . . ?
C25 Ru1 C23 O2 -54(2) . . . . ?
C27 Ru1 C23 O2 45.0(18) . . . . ?
C28 Ru1 C23 O2 8.9(18) . . . . ?
C19 Ru1 C23 O2 -145.7(15) . . . . ?
C20 Ru1 C23 O2 176.2(15) . . . . ?
C22 Ru1 C23 O2 110.5(18) . . . . ?
C18 Ru1 C23 O2 -116.6(17) . . . . ?
C21 Ru1 C23 O2 140.3(16) . . . . ?
C26 Ru1 C23 C22 -59(2) . . . . ?
C24 Ru1 C23 C22 -139.0(11) . . . . ?
C25 Ru1 C23 C22 -164.6(12) . . . . ?
C27 Ru1 C23 C22 -65.4(13) . . . . ?
C28 Ru1 C23 C22 -101.6(13) . . . . ?
C19 Ru1 C23 C22 103.9(10) . . . . ?
C20 Ru1 C23 C22 65.7(10) . . . . ?
C18 Ru1 C23 C22 132.9(13) . . . . ?
C21 Ru1 C23 C22 29.8(9) . . . . ?
C26 Ru1 C23 C18 168(2) . . . . ?
C24 Ru1 C23 C18 88.1(12) . . . . ?
C25 Ru1 C23 C18 62.5(15) . . . . ?
C27 Ru1 C23 C18 161.7(12) . . . . ?
C28 Ru1 C23 C18 125.5(13) . . . . ?
C19 Ru1 C23 C18 -29.0(9) . . . . ?
C20 Ru1 C23 C18 -67.2(10) . . . . ?
C22 Ru1 C23 C18 -132.9(13) . . . . ?
C21 Ru1 C23 C18 -103.1(10) . . . . ?
C26 Ru1 C24 C28 -80.2(15) . . . . ?
C25 Ru1 C24 C28 -119.0(19) . . . . ?
C27 Ru1 C24 C28 -38.7(14) . . . . ?
C19 Ru1 C24 C28 158.8(16) . . . . ?
C20 Ru1 C24 C28 -164.2(19) . . . . ?
C22 Ru1 C24 C28 46.0(19) . . . . ?
C18 Ru1 C24 C28 121.2(16) . . . . ?
C21 Ru1 C24 C28 -13(5) . . . . ?
C23 Ru1 C24 C28 81.8(17) . . . . ?
C26 Ru1 C24 C25 38.8(10) . . . . ?
C27 Ru1 C24 C25 80.4(13) . . . . ?
C28 Ru1 C24 C25 119.0(19) . . . . ?
C19 Ru1 C24 C25 -82.1(12) . . . . ?
C20 Ru1 C24 C25 -45.1(19) . . . . ?
C22 Ru1 C24 C25 165.0(10) . . . . ?
C18 Ru1 C24 C25 -119.8(11) . . . . ?
C21 Ru1 C24 C25 106(5) . . . . ?
C23 Ru1 C24 C25 -159.2(10) . . . . ?
C26 Ru1 C24 C29 152(3) . . . . ?
C25 Ru1 C24 C29 113(3) . . . . ?
C27 Ru1 C24 C29 -167(3) . . . . ?
C28 Ru1 C24 C29 -128(3) . . . . ?
C19 Ru1 C24 C29 31(2) . . . . ?
C20 Ru1 C24 C29 68(3) . . . . ?
C22 Ru1 C24 C29 -82(3) . . . . ?
C18 Ru1 C24 C29 -7(2) . . . . ?
C21 Ru1 C24 C29 -142(3) . . . . ?
C23 Ru1 C24 C29 -46(2) . . . . ?
C28 C24 C25 C26 2(2) . . . . ?
C29 C24 C25 C26 178.3(14) . . . . ?
Ru1 C24 C25 C26 -62.0(11) . . . . ?
C28 C24 C25 C30 -173.6(19) . . . . ?
C29 C24 C25 C30 3(3) . . . . ?
Ru1 C24 C25 C30 122.2(19) . . . . ?
C28 C24 C25 Ru1 64.2(15) . . . . ?
C29 C24 C25 Ru1 -119.7(14) . . . . ?
C24 Ru1 C25 C26 115.1(15) . . . . ?
C27 Ru1 C25 C26 36.2(12) . . . . ?
C28 Ru1 C25 C26 79.6(13) . . . . ?
C19 Ru1 C25 C26 -127.4(12) . . . . ?
C20 Ru1 C25 C26 -86.4(13) . . . . ?
C22 Ru1 C25 C26 38(5) . . . . ?
C18 Ru1 C25 C26 -166.3(11) . . . . ?
C21 Ru1 C25 C26 -48.2(17) . . . . ?
C23 Ru1 C25 C26 154.2(13) . . . . ?
C26 Ru1 C25 C24 -115.1(15) . . . . ?
C27 Ru1 C25 C24 -78.9(14) . . . . ?
C28 Ru1 C25 C24 -35.5(13) . . . . ?
C19 Ru1 C25 C24 117.5(12) . . . . ?
C20 Ru1 C25 C24 158.4(12) . . . . ?
C22 Ru1 C25 C24 -77(5) . . . . ?
C18 Ru1 C25 C24 78.6(13) . . . . ?
C21 Ru1 C25 C24 -163.3(14) . . . . ?
C23 Ru1 C25 C24 39.0(17) . . . . ?
C26 Ru1 C25 C30 115(2) . . . . ?
C24 Ru1 C25 C30 -129(3) . . . . ?
C27 Ru1 C25 C30 152(2) . . . . ?
C28 Ru1 C25 C30 -165(2) . . . . ?
C19 Ru1 C25 C30 -12(2) . . . . ?
C20 Ru1 C25 C30 29(2) . . . . ?
C22 Ru1 C25 C30 153(3) . . . . ?
C18 Ru1 C25 C30 -51(2) . . . . ?
C21 Ru1 C25 C30 67(2) . . . . ?
C23 Ru1 C25 C30 -90(2) . . . . ?
C24 C25 C26 C27 -1(2) . . . . ?
C30 C25 C26 C27 175.0(17) . . . . ?
Ru1 C25 C26 C27 -63.4(14) . . . . ?
C24 C25 C26 C31 -172.9(16) . . . . ?
C30 C25 C26 C31 3(3) . . . . ?
Ru1 C25 C26 C31 125.0(17) . . . . ?
C24 C25 C26 Ru1 62.0(11) . . . . ?
C30 C25 C26 Ru1 -121.6(15) . . . . ?
C24 Ru1 C26 C27 79.5(14) . . . . ?
C25 Ru1 C26 C27 118.4(18) . . . . ?
C28 Ru1 C26 C27 38.5(12) . . . . ?
C19 Ru1 C26 C27 -168.3(14) . . . . ?
C20 Ru1 C26 C27 -129.1(15) . . . . ?
C22 Ru1 C26 C27 -53.1(17) . . . . ?
C18 Ru1 C26 C27 151.5(19) . . . . ?
C21 Ru1 C26 C27 -90.4(15) . . . . ?
C23 Ru1 C26 C27 -9(3) . . . . ?
C24 Ru1 C26 C25 -39.0(11) . . . . ?
C27 Ru1 C26 C25 -118.4(18) . . . . ?
C28 Ru1 C26 C25 -79.9(12) . . . . ?
C19 Ru1 C26 C25 73.3(14) . . . . ?
C20 Ru1 C26 C25 112.5(13) . . . . ?
C22 Ru1 C26 C25 -171.5(11) . . . . ?
C18 Ru1 C26 C25 33(2) . . . . ?
C21 Ru1 C26 C25 151.2(12) . . . . ?
C23 Ru1 C26 C25 -127(2) . . . . ?
C24 Ru1 C26 C31 -155(3) . . . . ?
C25 Ru1 C26 C31 -116(3) . . . . ?
C27 Ru1 C26 C31 126(3) . . . . ?
C28 Ru1 C26 C31 164(3) . . . . ?
C19 Ru1 C26 C31 -42(2) . . . . ?
C20 Ru1 C26 C31 -3(2) . . . . ?
C22 Ru1 C26 C31 73(2) . . . . ?
C18 Ru1 C26 C31 -83(3) . . . . ?
C21 Ru1 C26 C31 36(2) . . . . ?
C23 Ru1 C26 C31 117(3) . . . . ?
C25 C26 C27 C28 0(2) . . . . ?
C31 C26 C27 C28 170.9(19) . . . . ?
Ru1 C26 C27 C28 -62.5(16) . . . . ?
C25 C26 C27 C32 -175(2) . . . . ?
C31 C26 C27 C32 -4(4) . . . . ?
Ru1 C26 C27 C32 122(2) . . . . ?
C25 C26 C27 Ru1 62.6(13) . . . . ?
C31 C26 C27 Ru1 -127(2) . . . . ?
C24 Ru1 C27 C26 -80.6(13) . . . . ?
C25 Ru1 C27 C26 -37.5(12) . . . . ?
C28 Ru1 C27 C26 -117.1(18) . . . . ?
C19 Ru1 C27 C26 35(3) . . . . ?
C20 Ru1 C27 C26 70.9(15) . . . . ?
C22 Ru1 C27 C26 142.8(13) . . . . ?
C18 Ru1 C27 C26 -150.2(18) . . . . ?
C21 Ru1 C27 C26 103.9(13) . . . . ?
C23 Ru1 C27 C26 176.9(11) . . . . ?
C26 Ru1 C27 C28 117.1(18) . . . . ?
C24 Ru1 C27 C28 36.5(11) . . . . ?
C25 Ru1 C27 C28 79.6(12) . . . . ?
C19 Ru1 C27 C28 152(2) . . . . ?
C20 Ru1 C27 C28 -172.0(12) . . . . ?
C22 Ru1 C27 C28 -100.1(13) . . . . ?
C18 Ru1 C27 C28 -33(3) . . . . ?
C21 Ru1 C27 C28 -138.9(13) . . . . ?
C23 Ru1 C27 C28 -66.0(14) . . . . ?
C26 Ru1 C27 C32 -124(4) . . . . ?
C24 Ru1 C27 C32 155(4) . . . . ?
C25 Ru1 C27 C32 -162(4) . . . . ?
C28 Ru1 C27 C32 119(4) . . . . ?
C19 Ru1 C27 C32 -90(4) . . . . ?
C20 Ru1 C27 C32 -53(4) . . . . ?
C22 Ru1 C27 C32 19(3) . . . . ?
C18 Ru1 C27 C32 86(4) . . . . ?
C21 Ru1 C27 C32 -20(3) . . . . ?
C23 Ru1 C27 C32 53(4) . . . . ?
C25 C24 C28 C27 -2(2) . . . . ?
C29 C24 C28 C27 -177.6(17) . . . . ?
Ru1 C24 C28 C27 60.6(16) . . . . ?
C25 C24 C28 C33 178.7(17) . . . . ?
C29 C24 C28 C33 3(3) . . . . ?
Ru1 C24 C28 C33 -119(2) . . . . ?
C25 C24 C28 Ru1 -62.7(13) . . . . ?
C29 C24 C28 Ru1 121.8(19) . . . . ?
C26 C27 C28 C24 1(3) . . . . ?
C32 C27 C28 C24 176.9(18) . . . . ?
Ru1 C27 C28 C24 -60.4(15) . . . . ?
C26 C27 C28 C33 -180(2) . . . . ?
C32 C27 C28 C33 -4(4) . . . . ?
Ru1 C27 C28 C33 119(3) . . . . ?
C26 C27 C28 Ru1 61.6(15) . . . . ?
C32 C27 C28 Ru1 -123(2) . . . . ?
C26 Ru1 C28 C24 80.3(13) . . . . ?
C25 Ru1 C28 C24 37.3(12) . . . . ?
C27 Ru1 C28 C24 117.1(18) . . . . ?
C19 Ru1 C28 C24 -45(2) . . . . ?
C20 Ru1 C28 C24 146(3) . . . . ?
C22 Ru1 C28 C24 -149.8(14) . . . . ?
C18 Ru1 C28 C24 -76.1(15) . . . . ?
C21 Ru1 C28 C24 176.7(12) . . . . ?
C23 Ru1 C28 C24 -112.0(15) . . . . ?
C26 Ru1 C28 C27 -36.8(12) . . . . ?
C24 Ru1 C28 C27 -117.1(18) . . . . ?
C25 Ru1 C28 C27 -79.7(13) . . . . ?
C19 Ru1 C28 C27 -162.1(16) . . . . ?
C20 Ru1 C28 C27 29(4) . . . . ?
C22 Ru1 C28 C27 93.2(14) . . . . ?
C18 Ru1 C28 C27 166.8(13) . . . . ?
C21 Ru1 C28 C27 59.7(16) . . . . ?
C23 Ru1 C28 C27 130.9(14) . . . . ?
C26 Ru1 C28 C33 -165(4) . . . . ?
C24 Ru1 C28 C33 115(4) . . . . ?
C25 Ru1 C28 C33 152(4) . . . . ?
C27 Ru1 C28 C33 -128(4) . . . . ?
C19 Ru1 C28 C33 70(3) . . . . ?
C20 Ru1 C28 C33 -99(5) . . . . ?
C22 Ru1 C28 C33 -35(3) . . . . ?
C18 Ru1 C28 C33 39(3) . . . . ?
C21 Ru1 C28 C33 -68(4) . . . . ?
C23 Ru1 C28 C33 3(3) . . . . ?

loop_
_platon_squeeze_void_nr
_platon_squeeze_void_average_x
_platon_squeeze_void_average_y
_platon_squeeze_void_average_z
_platon_squeeze_void_volume
_platon_squeeze_void_count_electrons
1 0.500 0.000 0.000 199.7 48.3
2 0.000 0.500 0.500 199.7 48.2
